data_1571484
loop_
_publ_author_name
'Adachi, Yohei'
'Kurihara, Maho'
'Yamada, Kohei'
'Arai, Fuka'
'Hattori, Yuto'
'Yamana, Keita'
'Kawasaki, Riku'
'Ohshita, Joji'

_publ_section_title
;
 Insights into mechanistic interpretation of crystalline-state reddish
 phosphorescence of non-planar &#x3c0;-conjugated organoboron compounds.
;
_journal_issue 21
_journal_name_full 'Chemical science'
_journal_page_first 8127
_journal_page_last 8136
_journal_paper_doi 10.1039/d4sc01184h
_journal_volume 15
_journal_year 2024
_chemical_formula_moiety 'C35 H43 B O2 S2'
_chemical_formula_sum 'C35 H43 B O2 S2'
_chemical_formula_weight 570.62
_space_group_crystal_system triclinic
_space_group_IT_number 2
_space_group_name_Hall '-P 1'
_space_group_name_H-M_alt 'P -1'
_atom_sites_solution_hydrogens geom
_atom_sites_solution_primary dual
_audit_creation_date 2023-11-21
_audit_creation_method
;
Olex2 1.3-ac4
(compiled 2020.11.27 svn.r5f609507 for Rigaku Oxford Diffraction, GUI svn.r6214)
;
_audit_update_record
;
2024-01-10 deposited with the CCDC.	2024-04-22 downloaded from the CCDC.
;
_cell_angle_alpha 79.288(5)
_cell_angle_beta 79.038(5)
_cell_angle_gamma 79.944(4)
_cell_formula_units_Z 2
_cell_length_a 9.0896(4)
_cell_length_b 11.2795(6)
_cell_length_c 15.8838(10)
_cell_measurement_reflns_used 9424
_cell_measurement_temperature 100.00(10)
_cell_measurement_theta_max 31.9740
_cell_measurement_theta_min 2.1620
_cell_volume 1554.47(15)
_computing_cell_refinement 'CrysAlisPro 1.171.42.27a (Rigaku OD, 2021)'
_computing_data_collection 'CrysAlisPro 1.171.42.27a (Rigaku OD, 2021)'
_computing_data_reduction 'CrysAlisPro 1.171.42.27a (Rigaku OD, 2021)'
_computing_molecular_graphics 'Olex2 1.3-ac4 (Dolomanov et al., 2009)'
_computing_publication_material 'Olex2 1.3-ac4 (Dolomanov et al., 2009)'
_computing_structure_refinement 'SHELXL 2018/3 (Sheldrick, 2015)'
_computing_structure_solution 'SHELXT 2018/2 (Sheldrick, 2018)'
_diffrn_ambient_environment N~2~
_diffrn_ambient_temperature 100.00(10)
_diffrn_detector 'Hybrid Pixel Array Detector'
_diffrn_detector_area_resol_mean 10.0000
_diffrn_detector_type HyPix
_diffrn_measured_fraction_theta_full 1.000
_diffrn_measured_fraction_theta_max 0.827
_diffrn_measurement_details
;
List of Runs (angles in degrees, time in seconds):

  # Type    Start    End  Width  t~exp~   \w     \q     \k     \f   Frames
#--------------------------------------------------------------------------
  1  \w    -25.00  18.00   0.50   21.00    --   -6.02  90.00 143.00   86
  2  \w    -35.00   7.00   0.50   21.00    --   -6.02 -90.00  28.00   84
  3  \w      1.00  32.00   0.50   21.00    --    6.80 -90.00  28.00   62
  4  \w    -77.00   7.00   0.50   21.00    --   -6.02 -57.00 150.00  168
  5  \w    -71.00  -4.00   0.50   21.00    --   -6.02 -38.00  30.00  134
  6  \w     19.00  69.00   0.50   21.00    --    6.80  38.00 -60.00  100
  7  \w      4.00  36.00   0.50   21.00    --    6.80 -99.00   0.00   64
  8  \w    -62.00  13.00   0.50   21.00    --    6.80 -19.00 120.00  150
  9  \w     53.00  78.00   0.50   21.00    --    6.80  38.00-180.00   50
 10  \w    -17.00   8.00   0.50   21.00    --    6.80 -99.00 -90.00   50
;
_diffrn_measurement_device 'four-circle diffractometer'
_diffrn_measurement_device_type 'XtaLAB Synergy R, DW system, HyPix'
_diffrn_measurement_method '\w scans'
_diffrn_orient_matrix_type 'CrysAlisPro convention (1999,Acta A55,543-557)'
_diffrn_orient_matrix_UB_11 -0.0607131000
_diffrn_orient_matrix_UB_12 -0.0299006000
_diffrn_orient_matrix_UB_13 -0.0032279000
_diffrn_orient_matrix_UB_21 0.0367820000
_diffrn_orient_matrix_UB_22 -0.0125503000
_diffrn_orient_matrix_UB_23 -0.0416227000
_diffrn_orient_matrix_UB_31 0.0375934000
_diffrn_orient_matrix_UB_32 -0.0559601000
_diffrn_orient_matrix_UB_33 0.0194673000
_diffrn_radiation_monochromator mirror
_diffrn_radiation_probe x-ray
_diffrn_radiation_type 'Mo K\a'
_diffrn_radiation_wavelength 0.71073
_diffrn_reflns_av_R_equivalents 0.0413
_diffrn_reflns_av_unetI/netI 0.0526
_diffrn_reflns_Laue_measured_fraction_full 1.000
_diffrn_reflns_Laue_measured_fraction_max 0.827
_diffrn_reflns_limit_h_max 12
_diffrn_reflns_limit_h_min -12
_diffrn_reflns_limit_k_max 15
_diffrn_reflns_limit_k_min -15
_diffrn_reflns_limit_l_max 23
_diffrn_reflns_limit_l_min -22
_diffrn_reflns_number 28350
_diffrn_reflns_point_group_measured_fraction_full 1.000
_diffrn_reflns_point_group_measured_fraction_max 0.827
_diffrn_reflns_theta_full 25.242
_diffrn_reflns_theta_max 32.038
_diffrn_reflns_theta_min 2.103
_diffrn_source 'Rotating-anode X-ray tube'
_diffrn_source_type 'Rigaku (Mo) X-ray Source'
_exptl_absorpt_coefficient_mu 0.201
_exptl_absorpt_correction_T_max 1.00000
_exptl_absorpt_correction_T_min 0.92653
_exptl_absorpt_correction_type multi-scan
_exptl_absorpt_process_details
;
CrysAlisPro 1.171.42.27a (Rigaku Oxford Diffraction, 2021)
Empirical absorption correction using spherical harmonics,
implemented in SCALE3 ABSPACK scaling algorithm.
;
_exptl_crystal_colour 'clear colourless'
_exptl_crystal_colour_lustre clear
_exptl_crystal_colour_primary colourless
_exptl_crystal_density_diffrn 1.219
_exptl_crystal_description plate
_exptl_crystal_F_000 612
_exptl_crystal_size_max 0.097
_exptl_crystal_size_mid 0.05
_exptl_crystal_size_min 0.035
_refine_diff_density_max 0.495
_refine_diff_density_min -0.321
_refine_diff_density_rms 0.060
_refine_ls_extinction_method none
_refine_ls_goodness_of_fit_ref 1.026
_refine_ls_hydrogen_treatment constr
_refine_ls_matrix_type full
_refine_ls_number_parameters 366
_refine_ls_number_reflns 8964
_refine_ls_number_restraints 0
_refine_ls_restrained_S_all 1.026
_refine_ls_R_factor_all 0.0745
_refine_ls_R_factor_gt 0.0464
_refine_ls_shift/su_max 0.000
_refine_ls_shift/su_mean 0.000
_refine_ls_structure_factor_coef Fsqd
_refine_ls_weighting_details 'w=1/[\s^2^(Fo^2^)+(0.0447P)^2^+0.7354P] where P=(Fo^2^+2Fc^2^)/3'
_refine_ls_weighting_scheme calc
_refine_ls_wR_factor_gt 0.0986
_refine_ls_wR_factor_ref 0.1076
_reflns_Friedel_coverage 0.000
_reflns_number_gt 6689
_reflns_number_total 8964
_reflns_threshold_expression 'I > 2\s(I)'
_cod_data_source_file d4sc01184h3.cif
_cod_data_source_block exp_2973
_cod_depositor_comments 'Adding full bibliography for 1571483--1571487.cif.'
_cod_database_code 1571484
_shelx_shelxl_version_number 2018/3
_chemical_oxdiff_formula C35H43B1O2S2
_shelx_space_group_comment
;
The symmetry employed for this shelxl refinement is uniquely defined
by the following loop, which should always be used as a source of
symmetry information in preference to the above space-group names.
They are only intended as comments.
;
_shelx_estimated_absorpt_t_max 0.993
_shelx_estimated_absorpt_t_min 0.981
_reflns_odcompleteness_completeness 99.93
_reflns_odcompleteness_iscentric 1
_reflns_odcompleteness_theta 27.82
_olex2_refinement_description
;
1. Fixed Uiso
 At 1.2 times of:
  All C(H) groups, All C(H,H) groups
 At 1.5 times of:
  All C(H,H,H) groups
2.a Secondary CH2 refined with riding coordinates:
 C24(H24A,H24B), C25(H25A,H25B), C26(H26A,H26B), C27(H27A,H27B), C28(H28A,
 H28B), C30(H30A,H30B), C31(H31A,H31B), C32(H32A,H32B), C33(H33A,H33B),
 C34(H34A,H34B)
2.b Aromatic/amide H refined with riding coordinates:
 C3(H3), C7(H7), C16(H16), C17(H17), C18(H18), C19(H19), C20(H20), C23(H23)
2.c Idealised Me refined as rotating group:
 C1(H1A,H1B,H1C), C8(H8A,H8B,H8C), C9(H9A,H9B,H9C), C29(H29A,H29B,H29C),
 C35(H35A,H35B,H35C)
;
_olex2_submission_special_instructions 'No special instructions were received'
_oxdiff_exptl_absorpt_empirical_details
;
Empirical correction (ABSPACK) includes:
- Absorption correction using spherical harmonics
- Frame scaling
;
_oxdiff_exptl_absorpt_empirical_full_max 1.140
_oxdiff_exptl_absorpt_empirical_full_min 0.869

loop_
_space_group_symop_operation_xyz
'x, y, z'
'-x, -y, -z'

loop_
_atom_site_label
_atom_site_type_symbol
_atom_site_fract_x
_atom_site_fract_y
_atom_site_fract_z
_atom_site_U_iso_or_equiv
_atom_site_adp_type
_atom_site_occupancy
_atom_site_site_symmetry_order
_atom_site_calc_flag
_atom_site_refinement_flags_posn
_atom_site_refinement_flags_adp
_atom_site_refinement_flags_occupancy
_atom_site_disorder_assembly
_atom_site_disorder_group
S1 S 0.88801(4) 0.27083(4) 0.34897(3) 0.01658(9) Uani 1 1 d . . . . .
S2 S 0.53953(4) 0.08058(3) 0.18305(3) 0.01688(9) Uani 1 1 d . . . . .
O1 O 0.05553(12) 0.64955(10) 0.26783(7) 0.0188(2) Uani 1 1 d . . . . .
O2 O 0.22494(12) 0.74286(10) 0.34520(8) 0.0198(2) Uani 1 1 d . . . . .
C1 C 1.2349(2) -0.03473(17) 0.02508(12) 0.0283(4) Uani 1 1 d . . . . .
H1A H 1.227373 -0.005694 -0.036266 0.042 Uiso 1 1 calc R U . . .
H1B H 1.232194 -0.122798 0.038090 0.042 Uiso 1 1 calc R U . . .
H1C H 1.330320 -0.017568 0.037018 0.042 Uiso 1 1 calc R U . . .
C2 C 1.10376(17) 0.02974(15) 0.08114(10) 0.0179(3) Uani 1 1 d . . . . .
C3 C 1.04443(18) 0.14971(15) 0.05363(10) 0.0185(3) Uani 1 1 d . . . . .
H3 H 1.087571 0.190694 -0.000884 0.022 Uiso 1 1 calc R U . . .
C4 C 0.92332(17) 0.21154(14) 0.10388(10) 0.0161(3) Uani 1 1 d . . . . .
C5 C 0.85795(16) 0.15301(13) 0.18495(9) 0.0133(3) Uani 1 1 d . . . . .
C6 C 0.91957(17) 0.03170(13) 0.21426(10) 0.0150(3) Uani 1 1 d . . . . .
C7 C 1.04073(17) -0.02800(14) 0.16181(10) 0.0173(3) Uani 1 1 d . . . . .
H7 H 1.080811 -0.109804 0.181786 0.021 Uiso 1 1 calc R U . . .
C8 C 0.8619(2) 0.34136(16) 0.06960(12) 0.0285(4) Uani 1 1 d . . . . .
H8A H 0.875358 0.395681 0.108196 0.043 Uiso 1 1 calc R U . . .
H8B H 0.753915 0.347032 0.067212 0.043 Uiso 1 1 calc R U . . .
H8C H 0.916634 0.365519 0.011191 0.043 Uiso 1 1 calc R U . . .
C9 C 0.85467(19) -0.03545(15) 0.30095(10) 0.0213(3) Uani 1 1 d . . . . .
H9A H 0.841719 0.016799 0.345477 0.032 Uiso 1 1 calc R U . . .
H9B H 0.923891 -0.110038 0.316301 0.032 Uiso 1 1 calc R U . . .
H9C H 0.756246 -0.056713 0.297377 0.032 Uiso 1 1 calc R U . . .
C10 C 0.55528(16) 0.20873(13) 0.22482(9) 0.0139(3) Uani 1 1 d . . . . .
C11 C 0.41211(16) 0.27427(13) 0.24770(9) 0.0132(3) Uani 1 1 d . . . . .
C12 C 0.37797(16) 0.39407(13) 0.27784(9) 0.0130(3) Uani 1 1 d . . . . .
C13 C 0.46994(16) 0.44434(13) 0.32014(9) 0.0134(3) Uani 1 1 d . . . . .
C14 C 0.61733(16) 0.38636(13) 0.34490(9) 0.0131(3) Uani 1 1 d . . . . .
C15 C 0.72347(16) 0.30084(13) 0.30367(9) 0.0134(3) Uani 1 1 d . . . . .
C16 C 0.81738(18) 0.36738(14) 0.42256(10) 0.0183(3) Uani 1 1 d . . . . .
H16 H 0.871032 0.380894 0.464918 0.022 Uiso 1 1 calc R U . . .
C17 C 0.67478(17) 0.42262(14) 0.41311(10) 0.0160(3) Uani 1 1 d . . . . .
H17 H 0.618297 0.479877 0.448304 0.019 Uiso 1 1 calc R U . . .
C18 C 0.34731(17) 0.11031(14) 0.19856(10) 0.0176(3) Uani 1 1 d . . . . .
H18 H 0.284201 0.059572 0.185588 0.021 Uiso 1 1 calc R U . . .
C19 C 0.29446(17) 0.21552(14) 0.23181(10) 0.0159(3) Uani 1 1 d . . . . .
H19 H 0.189913 0.246934 0.243342 0.019 Uiso 1 1 calc R U . . .
C20 C 0.23804(17) 0.46432(14) 0.26120(10) 0.0153(3) Uani 1 1 d . . . . .
H20 H 0.175772 0.431035 0.232628 0.018 Uiso 1 1 calc R U . . .
C21 C 0.18765(17) 0.57799(14) 0.28418(10) 0.0155(3) Uani 1 1 d . . . . .
C22 C 0.28017(17) 0.62887(13) 0.32591(10) 0.0154(3) Uani 1 1 d . . . . .
C23 C 0.41700(17) 0.56256(14) 0.34239(10) 0.0161(3) Uani 1 1 d . . . . .
H23 H 0.479003 0.597624 0.369982 0.019 Uiso 1 1 calc R U . . .
C24 C -0.03405(17) 0.60182(14) 0.22030(11) 0.0183(3) Uani 1 1 d . . . . .
H24A H -0.062243 0.522990 0.252671 0.022 Uiso 1 1 calc R U . . .
H24B H 0.025505 0.587446 0.163164 0.022 Uiso 1 1 calc R U . . .
C25 C -0.17587(17) 0.69171(14) 0.20738(10) 0.0179(3) Uani 1 1 d . . . . .
H25A H -0.147954 0.771152 0.176098 0.022 Uiso 1 1 calc R U . . .
H25B H -0.236947 0.704587 0.264440 0.022 Uiso 1 1 calc R U . . .
C26 C -0.26770(17) 0.64111(14) 0.15507(10) 0.0177(3) Uani 1 1 d . . . . .
H26A H -0.293213 0.561389 0.187206 0.021 Uiso 1 1 calc R U . . .
H26B H -0.203254 0.626242 0.099278 0.021 Uiso 1 1 calc R U . . .
C27 C -0.41411(18) 0.72236(15) 0.13562(12) 0.0226(3) Uani 1 1 d . . . . .
H27A H -0.389400 0.800204 0.099761 0.027 Uiso 1 1 calc R U . . .
H27B H -0.477382 0.741245 0.190836 0.027 Uiso 1 1 calc R U . . .
C28 C -0.5042(2) 0.66186(17) 0.08775(13) 0.0307(4) Uani 1 1 d . . . . .
H28A H -0.519135 0.580149 0.120787 0.037 Uiso 1 1 calc R U . . .
H28B H -0.605362 0.711005 0.085869 0.037 Uiso 1 1 calc R U . . .
C29 C -0.4276(3) 0.6484(2) -0.00429(13) 0.0408(5) Uani 1 1 d . . . . .
H29A H -0.408670 0.728527 -0.036822 0.061 Uiso 1 1 calc R U . . .
H29B H -0.493368 0.614052 -0.032726 0.061 Uiso 1 1 calc R U . . .
H29C H -0.331190 0.593890 -0.002751 0.061 Uiso 1 1 calc R U . . .
C30 C 0.32142(17) 0.80602(14) 0.37786(11) 0.0178(3) Uani 1 1 d . . . . .
H30A H 0.409380 0.824503 0.332802 0.021 Uiso 1 1 calc R U . . .
H30B H 0.359283 0.755091 0.429329 0.021 Uiso 1 1 calc R U . . .
C31 C 0.22713(17) 0.92277(14) 0.40220(10) 0.0171(3) Uani 1 1 d . . . . .
H31A H 0.139878 0.902524 0.447264 0.021 Uiso 1 1 calc R U . . .
H31B H 0.186915 0.970922 0.350571 0.021 Uiso 1 1 calc R U . . .
C32 C 0.31803(17) 0.99986(14) 0.43633(10) 0.0170(3) Uani 1 1 d . . . . .
H32A H 0.405579 1.019847 0.391408 0.020 Uiso 1 1 calc R U . . .
H32B H 0.357717 0.951991 0.488195 0.020 Uiso 1 1 calc R U . . .
C33 C 0.22234(17) 1.11793(14) 0.46029(10) 0.0159(3) Uani 1 1 d . . . . .
H33A H 0.183495 1.165446 0.408065 0.019 Uiso 1 1 calc R U . . .
H33B H 0.133956 1.097253 0.504328 0.019 Uiso 1 1 calc R U . . .
C34 C 0.30715(18) 1.19745(14) 0.49573(10) 0.0188(3) Uani 1 1 d . . . . .
H34A H 0.396155 1.218104 0.452200 0.023 Uiso 1 1 calc R U . . .
H34B H 0.344385 1.151202 0.548782 0.023 Uiso 1 1 calc R U . . .
C35 C 0.2068(2) 1.31507(15) 0.51739(12) 0.0275(4) Uani 1 1 d . . . . .
H35A H 0.178056 1.364931 0.463965 0.041 Uiso 1 1 calc R U . . .
H35B H 0.262664 1.360625 0.544342 0.041 Uiso 1 1 calc R U . . .
H35C H 0.115493 1.295032 0.557729 0.041 Uiso 1 1 calc R U . . .
B1 B 0.71311(18) 0.22374(15) 0.23648(11) 0.0130(3) Uani 1 1 d . . . . .

loop_
_atom_site_aniso_label
_atom_site_aniso_U_11
_atom_site_aniso_U_22
_atom_site_aniso_U_33
_atom_site_aniso_U_23
_atom_site_aniso_U_13
_atom_site_aniso_U_12
S1 0.01010(17) 0.01949(19) 0.02131(19) -0.00655(14) -0.00382(14) -0.00035(13)
S2 0.01401(18) 0.01799(19) 0.02049(19) -0.00902(14) -0.00141(14) -0.00247(14)
O1 0.0141(5) 0.0171(5) 0.0274(6) -0.0074(4) -0.0093(4) 0.0028(4)
O2 0.0162(5) 0.0158(5) 0.0304(6) -0.0106(4) -0.0081(5) 0.0017(4)
C1 0.0193(8) 0.0317(10) 0.0332(10) -0.0158(8) 0.0047(7) -0.0004(7)
C2 0.0109(7) 0.0226(8) 0.0232(8) -0.0120(6) -0.0012(6) -0.0029(6)
C3 0.0158(7) 0.0229(8) 0.0168(7) -0.0055(6) 0.0017(6) -0.0050(6)
C4 0.0133(7) 0.0158(7) 0.0191(7) -0.0042(6) -0.0004(6) -0.0029(5)
C5 0.0099(6) 0.0151(7) 0.0157(7) -0.0045(5) -0.0013(5) -0.0023(5)
C6 0.0126(7) 0.0162(7) 0.0175(7) -0.0042(5) -0.0034(5) -0.0030(5)
C7 0.0125(7) 0.0164(7) 0.0251(8) -0.0072(6) -0.0054(6) -0.0005(5)
C8 0.0290(9) 0.0206(9) 0.0276(9) 0.0021(7) 0.0052(7) 0.0016(7)
C9 0.0230(8) 0.0189(8) 0.0201(8) -0.0007(6) -0.0020(6) -0.0020(6)
C10 0.0130(7) 0.0139(7) 0.0154(7) -0.0050(5) -0.0010(5) -0.0019(5)
C11 0.0116(7) 0.0155(7) 0.0126(7) -0.0031(5) -0.0006(5) -0.0032(5)
C12 0.0110(7) 0.0140(7) 0.0138(7) -0.0028(5) -0.0006(5) -0.0020(5)
C13 0.0110(7) 0.0146(7) 0.0143(7) -0.0032(5) -0.0006(5) -0.0015(5)
C14 0.0115(6) 0.0140(7) 0.0142(7) -0.0015(5) -0.0013(5) -0.0042(5)
C15 0.0092(6) 0.0148(7) 0.0164(7) -0.0015(5) -0.0022(5) -0.0030(5)
C16 0.0157(7) 0.0225(8) 0.0190(8) -0.0068(6) -0.0053(6) -0.0025(6)
C17 0.0138(7) 0.0184(7) 0.0170(7) -0.0061(6) -0.0025(5) -0.0026(6)
C18 0.0141(7) 0.0223(8) 0.0190(8) -0.0062(6) -0.0035(6) -0.0054(6)
C19 0.0111(7) 0.0201(8) 0.0172(7) -0.0044(6) -0.0014(5) -0.0037(6)
C20 0.0116(7) 0.0170(7) 0.0184(7) -0.0037(5) -0.0031(5) -0.0031(5)
C21 0.0115(7) 0.0169(7) 0.0173(7) -0.0019(6) -0.0028(5) -0.0008(5)
C22 0.0142(7) 0.0130(7) 0.0192(7) -0.0041(5) -0.0021(6) -0.0010(5)
C23 0.0139(7) 0.0172(7) 0.0191(7) -0.0062(6) -0.0032(6) -0.0035(6)
C24 0.0148(7) 0.0183(8) 0.0233(8) -0.0051(6) -0.0067(6) -0.0004(6)
C25 0.0150(7) 0.0167(7) 0.0222(8) -0.0033(6) -0.0057(6) 0.0008(6)
C26 0.0144(7) 0.0168(7) 0.0220(8) -0.0015(6) -0.0054(6) -0.0012(6)
C27 0.0164(8) 0.0215(8) 0.0290(9) -0.0006(6) -0.0067(6) -0.0006(6)
C28 0.0235(9) 0.0307(10) 0.0395(11) 0.0046(8) -0.0166(8) -0.0064(7)
C29 0.0563(14) 0.0409(12) 0.0321(11) 0.0045(9) -0.0248(10) -0.0170(10)
C30 0.0138(7) 0.0170(7) 0.0242(8) -0.0069(6) -0.0039(6) -0.0021(6)
C31 0.0133(7) 0.0162(7) 0.0226(8) -0.0055(6) -0.0031(6) -0.0015(5)
C32 0.0137(7) 0.0159(7) 0.0226(8) -0.0067(6) -0.0039(6) -0.0002(5)
C33 0.0127(7) 0.0168(7) 0.0189(7) -0.0054(6) -0.0027(5) -0.0008(5)
C34 0.0187(8) 0.0189(8) 0.0207(8) -0.0053(6) -0.0037(6) -0.0051(6)
C35 0.0317(10) 0.0196(8) 0.0333(10) -0.0111(7) -0.0028(8) -0.0045(7)
B1 0.0113(7) 0.0130(8) 0.0139(7) -0.0011(6) -0.0008(6) -0.0018(6)

loop_
_atom_type_symbol
_atom_type_description
_atom_type_scat_dispersion_real
_atom_type_scat_dispersion_imag
_atom_type_scat_source
C C 0.0033 0.0016 'International Tables Vol C Tables 4.2.6.8 and 6.1.1.4'
H H 0.0000 0.0000 'International Tables Vol C Tables 4.2.6.8 and 6.1.1.4'
B B 0.0013 0.0007 'International Tables Vol C Tables 4.2.6.8 and 6.1.1.4'
O O 0.0106 0.0060 'International Tables Vol C Tables 4.2.6.8 and 6.1.1.4'
S S 0.1246 0.1234 'International Tables Vol C Tables 4.2.6.8 and 6.1.1.4'

loop_
_exptl_crystal_face_index_h
_exptl_crystal_face_index_k
_exptl_crystal_face_index_l
_exptl_crystal_face_perp_dist
0 0 -1 0.0224
0 0 1 0.0265
1 -1 -1 0.0659
-1 1 1 0.0619
1 -1 0 0.0715
-1 1 0 0.1121
1 0 -1 0.0414
-1 0 1 0.0396
1 1 -1 0.0316
-1 -1 1 0.0310
1 0 0 0.0563
-1 0 0 0.0299
1 -1 1 0.0522
1 1 0 0.0265
-1 1 -1 0.0234
-1 -1 0 0.0189
-1 -1 -1 0.0167
1 1 1 0.0185
1 -14 -11 0.0437
0 14 14 0.0356
9 0 18 0.0314
2 8 -17 0.0079

loop_
_geom_angle_atom_site_label_1
_geom_angle_atom_site_label_2
_geom_angle_atom_site_label_3
_geom_angle
_geom_angle_site_symmetry_1
_geom_angle_site_symmetry_3
_geom_angle_publ_flag
C16 S1 C15 92.93(7) . . ?
C18 S2 C10 92.73(7) . . ?
C21 O1 C24 116.13(11) . . ?
C22 O2 C30 118.42(12) . . ?
C3 C2 C1 120.41(15) . . ?
C3 C2 C7 118.27(14) . . ?
C7 C2 C1 121.31(15) . . ?
C2 C3 C4 121.71(15) . . ?
C3 C4 C5 120.21(14) . . ?
C3 C4 C8 119.21(14) . . ?
C5 C4 C8 120.58(14) . . ?
C4 C5 C6 118.47(13) . . ?
C4 C5 B1 118.27(13) . . ?
C6 C5 B1 123.17(13) . . ?
C5 C6 C9 120.82(13) . . ?
C7 C6 C5 119.81(14) . . ?
C7 C6 C9 119.37(14) . . ?
C2 C7 C6 121.51(14) . . ?
C11 C10 S2 110.44(11) . . ?
C11 C10 B1 132.45(13) . . ?
B1 C10 S2 116.89(11) . . ?
C10 C11 C12 127.06(13) . . ?
C10 C11 C19 111.38(13) . . ?
C19 C11 C12 121.39(13) . . ?
C13 C12 C11 126.78(13) . . ?
C13 C12 C20 117.83(13) . . ?
C20 C12 C11 115.38(13) . . ?
C12 C13 C14 126.68(13) . . ?
C12 C13 C23 117.82(13) . . ?
C23 C13 C14 115.49(13) . . ?
C15 C14 C13 127.06(13) . . ?
C15 C14 C17 111.25(13) . . ?
C17 C14 C13 121.47(13) . . ?
C14 C15 S1 110.41(11) . . ?
C14 C15 B1 132.15(13) . . ?
B1 C15 S1 117.06(11) . . ?
C17 C16 S1 111.61(12) . . ?
C16 C17 C14 113.78(13) . . ?
C19 C18 S2 111.98(12) . . ?
C18 C19 C11 113.43(13) . . ?
C21 C20 C12 123.57(14) . . ?
O1 C21 C20 125.44(14) . . ?
O1 C21 C22 115.87(13) . . ?
C20 C21 C22 118.66(13) . . ?
O2 C22 C21 115.63(13) . . ?
O2 C22 C23 125.55(14) . . ?
C23 C22 C21 118.81(13) . . ?
C22 C23 C13 123.29(14) . . ?
O1 C24 C25 109.62(12) . . ?
C24 C25 C26 108.95(12) . . ?
C25 C26 C27 115.31(13) . . ?
C26 C27 C28 112.05(14) . . ?
C29 C28 C27 113.28(16) . . ?
O2 C30 C31 107.09(12) . . ?
C30 C31 C32 112.25(13) . . ?
C31 C32 C33 111.96(12) . . ?
C34 C33 C32 114.07(13) . . ?
C33 C34 C35 111.86(14) . . ?
C10 B1 C5 120.16(13) . . ?
C15 B1 C5 122.51(13) . . ?
C15 B1 C10 117.18(13) . . ?

loop_
_geom_bond_atom_site_label_1
_geom_bond_atom_site_label_2
_geom_bond_distance
_geom_bond_site_symmetry_2
_geom_bond_publ_flag
S1 C15 1.7353(15) . ?
S1 C16 1.7053(16) . ?
S2 C10 1.7363(15) . ?
S2 C18 1.6995(16) . ?
O1 C21 1.3651(17) . ?
O1 C24 1.4355(19) . ?
O2 C22 1.3644(18) . ?
O2 C30 1.4402(18) . ?
C1 C2 1.509(2) . ?
C2 C3 1.388(2) . ?
C2 C7 1.391(2) . ?
C3 C4 1.393(2) . ?
C4 C5 1.406(2) . ?
C4 C8 1.512(2) . ?
C5 C6 1.413(2) . ?
C5 B1 1.583(2) . ?
C6 C7 1.400(2) . ?
C6 C9 1.509(2) . ?
C10 C11 1.399(2) . ?
C10 B1 1.523(2) . ?
C11 C12 1.479(2) . ?
C11 C19 1.435(2) . ?
C12 C13 1.412(2) . ?
C12 C20 1.419(2) . ?
C13 C14 1.475(2) . ?
C13 C23 1.422(2) . ?
C14 C15 1.400(2) . ?
C14 C17 1.438(2) . ?
C15 B1 1.522(2) . ?
C16 C17 1.359(2) . ?
C18 C19 1.362(2) . ?
C20 C21 1.376(2) . ?
C21 C22 1.413(2) . ?
C22 C23 1.379(2) . ?
C24 C25 1.516(2) . ?
C25 C26 1.523(2) . ?
C26 C27 1.527(2) . ?
C27 C28 1.529(2) . ?
C28 C29 1.518(3) . ?
C30 C31 1.512(2) . ?
C31 C32 1.526(2) . ?
C32 C33 1.527(2) . ?
C33 C34 1.520(2) . ?
C34 C35 1.529(2) . ?

loop_
_exptl_oxdiff_crystal_face_indexfrac_h
_exptl_oxdiff_crystal_face_indexfrac_k
_exptl_oxdiff_crystal_face_indexfrac_l
_exptl_oxdiff_crystal_face_x
_exptl_oxdiff_crystal_face_y
_exptl_oxdiff_crystal_face_z
-0.0000 0.0009 -0.9994 0.0032 0.0416 -0.0195
0.0000 -0.0009 0.9994 -0.0032 -0.0416 0.0195
0.9995 -0.9986 -1.0008 -0.0276 0.0910 0.0740
-0.9995 0.9986 1.0008 0.0276 -0.0910 -0.0740
0.9996 -0.9995 -0.0015 -0.0308 0.0494 0.0935
-0.9996 0.9995 0.0015 0.0308 -0.0494 -0.0935
0.9996 0.0015 -0.9994 -0.0575 0.0783 0.0180
-0.9996 -0.0015 0.9994 0.0575 -0.0783 -0.0180
0.9997 1.0017 -0.9980 -0.0874 0.0657 -0.0379
-0.9997 -1.0017 0.9980 0.0874 -0.0657 0.0379
0.9996 0.0006 -0.0001 -0.0607 0.0368 0.0375
-0.9996 -0.0006 0.0001 0.0607 -0.0368 -0.0375
0.9996 -1.0005 0.9979 -0.0340 0.0078 0.1130
0.9997 1.0007 0.0013 -0.0906 0.0242 -0.0184
-0.9996 1.0005 -0.9979 0.0340 -0.0078 -0.1130
-0.9997 -1.0007 -0.0013 0.0906 -0.0242 0.0184
-0.9997 -0.9998 -1.0007 0.0938 0.0174 -0.0011
0.9997 0.9998 1.0007 -0.0938 -0.0174 0.0011
0.7220 -14.2267 -11.4420 0.4185 0.6814 0.6005
0.1680 13.5173 14.0842 -0.4598 -0.7497 -0.4759
8.8984 -0.3700 17.7412 -0.5865 -0.4065 0.7006
1.6015 7.7735 -16.7395 -0.2756 0.6581 -0.7007
